data_2013604
loop_
_publ_author_name
'Skelton, Brian W.'
'White, Allan H.'

_publ_section_title
;
 7-Methoxyanthra[1,9-<i>de</i>]-1,3,2-dioxathiine-8,11-dione
 2,2-dioxide
;
_journal_issue 11
_journal_name_full 'Acta Crystallographica Section C'
_journal_page_first o609
_journal_page_last o610
_journal_paper_doi 10.1107/S0108270103020420
_journal_volume 59
_journal_year 2003
_chemical_formula_iupac 'C15 H8 O7 S1'
_chemical_formula_moiety 'C15 H8 O7 S1'
_chemical_formula_sum 'C15 H8 O7 S'
_chemical_formula_weight 332.29
_space_group_IT_number 2
_symmetry_cell_setting triclinic
_symmetry_space_group_name_Hall '-P 1'
_symmetry_space_group_name_H-M 'P -1'
_atom_sites_solution_hydrogens difmap
_atom_sites_solution_primary direct
_atom_sites_solution_secondary difmap
_cell_angle_alpha 68.05(2)
_cell_angle_beta 64.17(2)
_cell_angle_gamma 62.580(10)
_cell_formula_units_Z 2
_cell_length_a 9.359(2)
_cell_length_b 9.406(2)
_cell_length_c 9.509(2)
_cell_measurement_reflns_used 6
_cell_measurement_temperature 293(2)
_cell_measurement_theta_max 21.1
_cell_measurement_theta_min 19.8
_cell_volume 652.9(3)
_computing_cell_refinement 'Enraf Nonius software'
_computing_data_collection 'Enraf Nonius software'
_computing_data_reduction
;
 Xtal (Hall et al., 1995)
;
_computing_molecular_graphics Xtal
_computing_publication_material 'BONDLA CIFIO in Xtal'
_computing_structure_refinement 'CRYLSQ in Xtal '
_computing_structure_solution Xtal
_diffrn_ambient_temperature 293(2)
_diffrn_measured_fraction_theta_full 1.00
_diffrn_measured_fraction_theta_max .95
_diffrn_measurement_device_type
;
   CAD4 diffractometer
;
_diffrn_measurement_method '2\q-\w scans'
_diffrn_radiation_monochromator graphite
_diffrn_radiation_source 'sealed tube'
_diffrn_radiation_type 'Mo K\a'
_diffrn_radiation_wavelength .71073
_diffrn_reflns_av_sigmaI/netI .038
_diffrn_reflns_limit_h_max 14
_diffrn_reflns_limit_h_min 0
_diffrn_reflns_limit_k_max 14
_diffrn_reflns_limit_k_min -12
_diffrn_reflns_limit_l_max 12
_diffrn_reflns_limit_l_min -12
_diffrn_reflns_number 4485
_diffrn_reflns_theta_full 31.80
_diffrn_reflns_theta_max 32.47
_diffrn_reflns_theta_min 2.44
_diffrn_standards_decay_% 0
_diffrn_standards_interval_time 60
_diffrn_standards_number 6
_exptl_absorpt_coefficient_mu .287
_exptl_absorpt_correction_type none
_exptl_crystal_colour colourless
_exptl_crystal_density_diffrn 1.69
_exptl_crystal_density_method 'not measured'
_exptl_crystal_description block
_exptl_crystal_F_000 340
_exptl_crystal_size_max .42
_exptl_crystal_size_mid .2
_exptl_crystal_size_min .2
_refine_diff_density_max .346
_refine_diff_density_min -.304
_refine_ls_extinction_method none
_refine_ls_goodness_of_fit_all 1.007
_refine_ls_goodness_of_fit_ref 1.083
_refine_ls_hydrogen_treatment noref
_refine_ls_matrix_type full
_refine_ls_number_constraints 0
_refine_ls_number_parameters 208
_refine_ls_number_reflns 3316
_refine_ls_number_restraints 0
_refine_ls_R_factor_all .059
_refine_ls_R_factor_gt .046
_refine_ls_shift/su_max .001
_refine_ls_shift/su_mean .00008
_refine_ls_structure_factor_coef F
_refine_ls_weighting_details
;
 w = 1/(\s^2^(Fo)+0.0003F^2^)
 where \s(I)=[\s(I)~meas~ + .0004(I~net~)^2^]^1/2^
;
_refine_ls_weighting_scheme calc
_refine_ls_wR_factor_all .063
_refine_ls_wR_factor_ref .058
_reflns_number_gt 3316
_reflns_number_total 4485
_reflns_threshold_expression I>3\s(I)
_cod_data_source_file gd1278.cif
_cod_data_source_block I
_cod_original_sg_symbol_Hall -p_1
_cod_original_sg_symbol_H-M P_-1
_cod_original_formula_sum 'C15 H8 O7 S1'
_cod_database_code 2013604
_cod_database_fobs_code 2013604

loop_
_symmetry_equiv_pos_as_xyz
+x,+y,+z
-x,-y,-z

loop_
_atom_site_label
_atom_site_fract_x
_atom_site_fract_y
_atom_site_fract_z
_atom_site_U_iso_or_equiv
_atom_site_adp_type
_atom_site_calc_flag
_atom_site_calc_attached_atom
_atom_site_occupancy
_atom_site_disorder_assembly
_atom_site_disorder_group
C1 .3823(2) .2112(2) .5455(2) .0359(18) Uani ? ? 1.00000 ? ?
O1 .26906(18) .12588(17) .62353(16) .0455(16) Uani ? ? 1.00000 ? ?
S2 .23601(7) .05250(6) .80860(6) .0454(5) Uani ? ? 1.00000 ? ?
O21 .1547(2) -.0579(2) .8497(2) .066(2) Uani ? ? 1.00000 ? ?
O22 .16749(19) .17939(19) .88886(17) .0539(18) Uani ? ? 1.00000 ? ?
C1a .5196(2) .1553(2) .6018(2) .0359(17) Uani ? ? 1.00000 ? ?
C3 .5410(2) .0253(2) .7356(2) .042(2) Uani ? ? 1.00000 ? ?
O3 .42242(19) -.05549(17) .81311(17) .0509(17) Uani ? ? 1.00000 ? ?
C4 .6739(3) -.0307(3) .7897(3) .052(2) Uani ? ? 1.00000 ? ?
C5 .7948(3) .0452(3) .7077(3) .057(3) Uani ? ? 1.00000 ? ?
C6 .7818(3) .1718(3) .5773(3) .051(3) Uani ? ? 1.00000 ? ?
C6a .6422(2) .2309(2) .5216(2) .039(2) Uani ? ? 1.00000 ? ?
C7 .6202(2) .3638(2) .3869(2) .041(2) Uani ? ? 1.00000 ? ?
O7 .7336(2) .4408(2) .32403(18) .058(2) Uani ? ? 1.00000 ? ?
C71 .8695(3) .4004(3) .1808(3) .060(3) Uani ? ? 1.00000 ? ?
C7a .4844(3) .4164(2) .3340(2) .041(2) Uani ? ? 1.00000 ? ?
C8 .4577(3) .5587(3) .1968(2) .053(2) Uani ? ? 1.00000 ? ?
O8 .5579(3) .6298(2) .1170(2) .084(3) Uani ? ? 1.00000 ? ?
C9 .3013(4) .6148(3) .1590(3) .067(3) Uani ? ? 1.00000 ? ?
C10 .1890(4) .5420(3) .2342(3) .064(3) Uani ? ? 1.00000 ? ?
C11 .2098(3) .3962(3) .3635(3) .049(2) Uani ? ? 1.00000 ? ?
O11 .1078(3) .3277(3) .4229(3) .077(3) Uani ? ? 1.00000 ? ?
C11a .3599(2) .3379(2) .4162(2) .0376(19) Uani ? ? 1.00000 ? ?
H4 .68402 -.11937 .88134 .06400 Uiso ? ? 1.00000 ? ?
H5 .88958 .00812 .74426 .07200 Uiso ? ? 1.00000 ? ?
H6 .86683 .22145 .52318 .06300 Uiso ? ? 1.00000 ? ?
H71a .96936 .31993 .20716 .09100 Uiso ? ? 1.00000 ? ?
H71b .89445 .49549 .11199 .09100 Uiso ? ? 1.00000 ? ?
H71c .83934 .35698 .12603 .09100 Uiso ? ? 1.00000 ? ?
H9 .27972 .71019 .07486 .08200 Uiso ? ? 1.00000 ? ?
H10 .08889 .58644 .20276 .08000 Uiso ? ? 1.00000 ? ?

loop_
_atom_site_aniso_label
_atom_site_aniso_U_11
_atom_site_aniso_U_22
_atom_site_aniso_U_33
_atom_site_aniso_U_12
_atom_site_aniso_U_13
_atom_site_aniso_U_23
C1 .0371(8) .0379(8) .0322(8) -.0176(7) -.0084(6) -.0049(6)
O1 .0515(8) .0524(8) .0396(7) -.0329(6) -.0147(6) .0017(6)
S2 .0486(3) .0448(2) .0395(2) -.0262(2) -.00916(18) .00066(17)
O21 .0751(11) .0650(10) .0625(10) -.0501(9) -.0139(8) .0041(8)
O22 .0515(8) .0564(9) .0454(8) -.0217(7) -.0065(6) -.0102(6)
C1a .0353(8) .0358(8) .0334(8) -.0132(6) -.0090(6) -.0060(6)
C3 .0424(9) .0381(9) .0392(9) -.0130(7) -.0126(7) -.0035(7)
O3 .0537(8) .0386(7) .0491(8) -.0195(6) -.0170(6) .0065(6)
C4 .0509(11) .0460(10) .0511(11) -.0061(9) -.0248(9) -.0058(9)
C5 .0429(10) .0631(13) .0642(14) -.0070(10) -.0257(10) -.0170(11)
C6 .0366(9) .0627(13) .0550(12) -.0182(9) -.0101(8) -.0195(10)
C6a .0357(8) .0426(9) .0383(8) -.0162(7) -.0064(7) -.0108(7)
C7 .0434(9) .0426(9) .0354(8) -.0236(8) -.0014(7) -.0097(7)
O7 .0626(9) .0716(10) .0480(8) -.0473(8) .0034(7) -.0161(7)
C71 .0499(12) .0708(15) .0536(12) -.0341(11) .0045(9) -.0154(11)
C7a .0493(10) .0364(8) .0303(8) -.0183(7) -.0069(7) -.0040(6)
C8 .0652(13) .0416(10) .0362(9) -.0191(9) -.0084(9) -.0012(7)
O8 .0746(12) .0611(11) .0699(11) -.0302(9) -.0070(9) .0212(9)
C9 .097(2) .0515(13) .0490(12) -.0249(13) -.0389(13) .0086(10)
C10 .0843(18) .0560(13) .0620(14) -.0192(12) -.0481(14) -.0002(11)
C11 .0555(11) .0500(11) .0458(10) -.0173(9) -.0254(9) -.0070(8)
O11 .0736(12) .0884(13) .0859(13) -.0436(11) -.0489(10) .0111(10)
C11a .0421(9) .0383(8) .0321(8) -.0157(7) -.0119(7) -.0054(6)

loop_
_atom_type_symbol
_atom_type_scat_dispersion_real
_atom_type_scat_dispersion_imag
_atom_type_scat_source
C .002 .002 'Int Tables Vol IV Tables 2.2B and 2.3.1'
H 0 0 'Int Tables Vol IV Tables 2.2B and 2.3.1'
O .008 .006 'Int Tables Vol IV Tables 2.2B and 2.3.1'
S .11 .124 'Int Tables Vol IV Tables 2.2B and 2.3.1'

loop_
_geom_angle_atom_site_label_1
_geom_angle_atom_site_label_2
_geom_angle_atom_site_label_3
_geom_angle
_geom_angle_publ_flag
O1 C1 C1a 117.06(14) yes
O1 C1 C11a 119.7(2) yes
C1a C1 C11a 123.2(2) yes
C1 O1 S2 117.08(17) yes
O1 S2 O21 105.98(12) yes
O1 S2 O22 109.70(9) yes
O1 S2 O3 101.15(8) yes
O21 S2 O22 122.14(10) yes
O21 S2 O3 106.17(10) yes
O22 S2 O3 109.64(12) yes
C1 C1a C3 122.8(2) yes
C1 C1a C6a 119.18(15) yes
C3 C1a C6a 118.0(2) yes
C1a C3 O3 118.5(2) yes
C1a C3 C4 123.2(2) yes
O3 C3 C4 118.23(17) yes
S2 O3 C3 116.04(11) yes
C3 C4 C5 117.9(2) yes
C3 C4 H4 120.8 ?
C5 C4 H4 121.3 ?
C4 C5 C6 121.9(3) no
C4 C5 H5 119.4 ?
C6 C5 H5 118.7 ?
C5 C6 C6a 120.1(2) no
C5 C6 H6 120.1 ?
C6a C6 H6 119.7 ?
C1a C6a C6 118.81(17) no
C1a C6a C7 118.3(2) no
C6 C6a C7 122.9(2) no
C6a C7 O7 115.4(2) no
C6a C7 C7a 121.4(2) no
O7 C7 C7a 123.01(16) no
C7 O7 C71 117.1(2) ?
O7 C71 H71a 109.7 ?
O7 C71 H71b 110.1 ?
O7 C71 H71c 110.4 ?
H71a C71 H71b 108.6 ?
H71a C71 H71c 108.9 ?
H71b C71 H71c 109.1 ?
C7 C7a C8 121.6(2) no
C7 C7a C11a 119.98(16) no
C8 C7a C11a 118.3(2) no
C7a C8 O8 123.2(3) no
C7a C8 C9 117.5(2) no
O8 C8 C9 119.3(2) no
C8 C9 C10 123.7(2) no
C8 C9 H9 118.2 ?
C10 C9 H9 118.2 ?
C9 C10 C11 122.5(3) no
C9 C10 H10 118.8 ?
C11 C10 H10 118.6 ?
C10 C11 O11 120.1(3) no
C10 C11 C11a 117.1(2) no
O11 C11 C11a 122.83(19) no
C1 C11a C7a 117.9(2) no
C1 C11a C11 121.4(2) no
C7a C11a C11 120.71(16) no

loop_
_geom_bond_atom_site_label_1
_geom_bond_atom_site_label_2
_geom_bond_site_symmetry_1
_geom_bond_site_symmetry_2
_geom_bond_distance
_geom_bond_publ_flag
C1 O1 . . 1.404(3) yes
C1 C1a . . 1.408(3) yes
C1 C11a . . 1.369(2) yes
O1 S2 . . 1.5759(14) yes
S2 O21 . . 1.405(3) yes
S2 O22 . . 1.403(2) yes
S2 O3 . . 1.5741(17) yes
C1a C3 . . 1.410(2) yes
C1a C6a . . 1.410(3) yes
C3 O3 . . 1.414(3) yes
C3 C4 . . 1.356(4) yes
C4 C5 . . 1.399(4) ?
C4 H4 . . .959 ?
C5 C6 . . 1.366(3) yes
C5 H5 . . .960 ?
C6 C6a . . 1.418(4) yes
C6 H6 . . .960 ?
C6a C7 . . 1.428(2) yes
C7 O7 . . 1.356(3) yes
C7 C7a . . 1.380(3) yes
O7 C71 . . 1.431(3) yes
C71 H71a . . .959 ?
C71 H71b . . .951 ?
C71 H71c . . .955 ?
C7a C8 . . 1.493(2) yes
C7a C11a . . 1.443(3) yes
C8 O8 . . 1.217(4) yes
C8 C9 . . 1.468(5) yes
C9 C10 . . 1.314(5) yes
C9 H9 . . .961 ?
C10 C11 . . 1.461(3) yes
C10 H10 . . .965 ?
C11 O11 . . 1.212(4) yes
C11 C11a . . 1.492(4) yes

loop_
_geom_torsion_atom_site_label_1
_geom_torsion_atom_site_label_2
_geom_torsion_atom_site_label_3
_geom_torsion_atom_site_label_4
_geom_torsion
_geom_torsion_publ_flag
C1a C1 O1 S2 33.7(2) yes
C11a C1 O1 S2 -149.08(15) ?
O1 C1 C1a C3 -3.3(3) yes
O1 C1 C1a C6a 176.41(17) ?
C11a C1 C1a C3 179.6(2) ?
C11a C1 C1a C6a -.7(3) ?
O1 C1 C11a C7a -176.64(17) ?
O1 C1 C11a C11 4.7(3) ?
C1a C1 C11a C7a .4(3) ?
C1a C1 C11a C11 -178.2(2) ?
C1 O1 S2 O21 -166.00(12) ?
C1 O1 S2 O22 60.34(15) ?
C1 O1 S2 O3 -55.41(14) yes
O1 S2 O3 C3 53.3(2) yes
O21 S2 O3 C3 163.71(17) ?
O22 S2 O3 C3 -62.54(18) ?
C1 C1a C3 O3 2.1(3) yes
C1 C1a C3 C4 179.2(2) ?
C6a C1a C3 O3 -177.62(17) ?
C6a C1a C3 C4 -.5(3) ?
C1 C1a C6a C6 -178.8(2) ?
C1 C1a C6a C7 .9(3) ?
C3 C1a C6a C6 .9(3) ?
C3 C1a C6a C7 -179.37(19) ?
C1a C3 O3 S2 -31.0(3) yes
C4 C3 O3 S2 151.76(18) ?
C1a C3 C4 C5 .0(4) ?
O3 C3 C4 C5 177.2(2) ?
C3 C4 C5 C6 .0(4) ?
C4 C5 C6 C6a .5(4) ?
C5 C6 C6a C1a -.9(4) ?
C5 C6 C6a C7 179.4(2) ?
C1a C6a C7 O7 174.31(18) ?
C1a C6a C7 C7a -.9(3) ?
C6 C6a C7 O7 -6.0(3) ?
C6 C6a C7 C7a 178.8(2) ?
C6a C7 O7 C71 101.7(2) ?
C7a C7 O7 C71 -83.1(2) ?
C6a C7 C7a C8 177.93(19) ?
C6a C7 C7a C11a .6(3) ?
O7 C7 C7a C8 3.1(3) ?
O7 C7 C7a C11a -174.23(18) ?
C7 C7a C8 O8 5.0(4) ?
C7 C7a C8 C9 -174.5(2) ?
C11a C7a C8 O8 -177.7(2) ?
C11a C7a C8 C9 2.8(3) ?
C7 C7a C11a C1 -.3(3) ?
C7 C7a C11a C11 178.3(2) ?
C8 C7a C11a C1 -177.72(19) ?
C8 C7a C11a C11 .9(3) ?
C7a C8 C9 C10 -3.3(4) ?
O8 C8 C9 C10 177.2(3) ?
C8 C9 C10 C11 -.3(5) ?
C9 C10 C11 O11 -175.6(3) ?
C9 C10 C11 C11a 4.1(4) ?
C10 C11 C11a C1 174.2(2) ?
C10 C11 C11a C7a -4.3(3) ?
O11 C11 C11a C1 -6.0(3) ?
O11 C11 C11a C7a 175.4(2) ?

loop_
_cod_related_entry_id
_cod_related_entry_database
_cod_related_entry_code
1 ChemSpider 21107452
